data_7040025
loop_
_publ_author_name
'Sorsche, Dieter'
'Schaub, Markus'
'Heinemann, Frank W.'
'Habermehl, Johannes'
'Kuhri, Susanne'
'Guldi, Dirk'
'Guthmuller, Julien'
'Rau, Sven'

_publ_section_title
;
 \p-Stacking attraction vs. electrostatic repulsion: competing
 supramolecular interactions in a tpphz-bridged Ru(ii)/Au(iii) complex.
;
_journal_issue 32
_journal_name_full 'Dalton transactions (Cambridge, England : 2003)'
_journal_page_first 12846
_journal_page_last 12853
_journal_paper_doi 10.1039/c6dt01643j
_journal_volume 45
_journal_year 2016
_chemical_formula_moiety 'C60 H60 Au Cl2 N10 Ru, C4 H10 O, 1.5(Au Cl2), 1.5(Au Cl4)'
_chemical_formula_sum 'C64 H70 Au4 Cl11 N10 O Ru'
_chemical_formula_weight 2274.19
_chemical_name_common '[RuAu]_B'
_space_group_IT_number 2
_symmetry_cell_setting triclinic
_symmetry_Int_Tables_number 2
_symmetry_space_group_name_Hall '-P 1'
_symmetry_space_group_name_H-M 'P -1'
_atom_sites_solution_hydrogens geom
_atom_sites_solution_primary direct
_atom_sites_solution_secondary difmap
_audit_creation_method SHELXL-97
_audit_update_record
;
2016-02-10 deposited with the CCDC.
2016-07-22 downloaded from the CCDC.
;
_cell_angle_alpha 78.519(2)
_cell_angle_beta 78.669(2)
_cell_angle_gamma 68.620(2)
_cell_formula_units_Z 2
_cell_length_a 11.2792(14)
_cell_length_b 15.2758(19)
_cell_length_c 23.259(3)
_cell_measurement_reflns_used 9942
_cell_measurement_temperature 100(2)
_cell_measurement_theta_max 27.19
_cell_measurement_theta_min 2.36
_cell_volume 3623.2(8)
_computing_cell_refinement 'Bruker SAINT'
_computing_data_collection 'Bruker APEX2'
_computing_data_reduction 'Bruker SAINT'
_computing_molecular_graphics 'SHELXTL 6.12 (Bruker AXS, 2002)'
_computing_publication_material 'SHELXTL 6.12 (Bruker AXS, 2002)'
_computing_structure_refinement 'SHELXTL 6.12 (Bruker AXS, 2002)'
_computing_structure_solution 'SHELXTL 6.12 (Bruker AXS, 2002)'
_diffrn_ambient_temperature 100(2)
_diffrn_detector_area_resol_mean 83.33
_diffrn_measured_fraction_theta_full 0.994
_diffrn_measured_fraction_theta_max 0.994
_diffrn_measurement_device_type 'Bruker Kappa APEX II'
_diffrn_measurement_method '\f and \w scans'
_diffrn_radiation_monochromator 'Quazar focussing montel optics'
_diffrn_radiation_probe x-ray
_diffrn_radiation_type MoK\a
_diffrn_radiation_wavelength 0.71073
_diffrn_reflns_av_R_equivalents 0.0541
_diffrn_reflns_av_sigmaI/netI 0.0520
_diffrn_reflns_limit_h_max 12
_diffrn_reflns_limit_h_min -14
_diffrn_reflns_limit_k_max 19
_diffrn_reflns_limit_k_min -19
_diffrn_reflns_limit_l_max 29
_diffrn_reflns_limit_l_min -29
_diffrn_reflns_number 56329
_diffrn_reflns_theta_full 27.10
_diffrn_reflns_theta_max 27.10
_diffrn_reflns_theta_min 2.92
_diffrn_source 'ImuS micro-focus tube'
_exptl_absorpt_coefficient_mu 8.728
_exptl_absorpt_correction_T_max 0.746
_exptl_absorpt_correction_T_min 0.552
_exptl_absorpt_correction_type multi-scan
_exptl_absorpt_process_details 'SADABS, Bruker-AXS, 2008'
_exptl_crystal_colour red
_exptl_crystal_density_diffrn 2.085
_exptl_crystal_density_method 'not measured'
_exptl_crystal_description plate
_exptl_crystal_F_000 2158
_exptl_crystal_size_max 0.14
_exptl_crystal_size_mid 0.12
_exptl_crystal_size_min 0.09
_refine_diff_density_max 2.958
_refine_diff_density_min -2.342
_refine_diff_density_rms 0.251
_refine_ls_extinction_method none
_refine_ls_goodness_of_fit_ref 1.061
_refine_ls_hydrogen_treatment constr
_refine_ls_matrix_type full
_refine_ls_number_parameters 921
_refine_ls_number_reflns 15930
_refine_ls_number_restraints 114
_refine_ls_restrained_S_all 1.060
_refine_ls_R_factor_all 0.0786
_refine_ls_R_factor_gt 0.0569
_refine_ls_shift/su_max 0.002
_refine_ls_shift/su_mean 0.000
_refine_ls_structure_factor_coef Fsqd
_refine_ls_weighting_details 'calc w=1/[\s^2^(Fo^2^)+(0.0578P)^2^+69.2277P] where P=(Fo^2^+2Fc^2^)/3'
_refine_ls_weighting_scheme calc
_refine_ls_wR_factor_gt 0.1399
_refine_ls_wR_factor_ref 0.1544
_reflns_number_gt 12441
_reflns_number_total 15930
_reflns_threshold_expression >2sigma(I)
_cod_data_source_file c6dt01643j2.cif
_cod_data_source_block ds1101
_cod_depositor_comments 'Adding full bibliography for 7040024--7040025.cif.'
_cod_original_cell_volume 3623.1(8)
_cod_original_sg_symbol_Hall -P1
_cod_database_code 7040025

loop_
_symmetry_equiv_pos_as_xyz
'x, y, z'
'-x, -y, -z'

loop_
_atom_site_label
_atom_site_type_symbol
_atom_site_fract_x
_atom_site_fract_y
_atom_site_fract_z
_atom_site_U_iso_or_equiv
_atom_site_adp_type
_atom_site_occupancy
_atom_site_symmetry_multiplicity
_atom_site_calc_flag
_atom_site_refinement_flags
_atom_site_disorder_assembly
_atom_site_disorder_group
Ru1 Ru 0.96222(7) 0.83847(5) 0.30363(3) 0.01761(15) Uani 1 1 d . . .
Au1 Au 0.43124(5) 1.40468(3) -0.123980(17) 0.03268(11) Uani 1 1 d . . .
Cl1 Cl 0.2273(3) 1.4769(2) -0.14324(12) 0.0417(6) Uani 1 1 d . . .
Cl2 Cl 0.4966(3) 1.4845(2) -0.20868(12) 0.0460(7) Uani 1 1 d . . .
N1 N 1.0154(7) 0.8968(5) 0.2190(3) 0.0204(15) Uani 1 1 d . . .
N2 N 0.8268(8) 1.1047(6) 0.0515(3) 0.0246(17) Uani 1 1 d . . .
N3 N 0.6132(9) 1.3346(6) -0.1019(3) 0.0310(19) Uani 1 1 d . . .
N4 N 0.3869(9) 1.3280(6) -0.0459(3) 0.0293(19) Uani 1 1 d . . .
N5 N 0.5849(8) 1.1018(6) 0.1100(3) 0.0256(17) Uani 1 1 d . . .
N6 N 0.8792(7) 0.8047(5) 0.3880(3) 0.0171(14) Uani 1 1 d . . .
N7 N 0.9252(7) 0.9607(5) 0.3387(3) 0.0207(15) Uani 1 1 d . . .
N8 N 1.1437(7) 0.7686(5) 0.3258(3) 0.0198(15) Uani 1 1 d . . .
N9 N 1.0061(7) 0.7088(5) 0.2769(3) 0.0202(15) Uani 1 1 d . . .
N10 N 0.7870(7) 0.8978(5) 0.2732(3) 0.0208(15) Uani 1 1 d . . .
C1 C 0.9150(9) 0.9477(6) 0.1885(4) 0.0207(18) Uani 1 1 d . . .
C2 C 1.1333(9) 0.8969(7) 0.1928(4) 0.0236(19) Uani 1 1 d . . .
H2B H 1.2052 0.8620 0.2132 0.028 Uiso 1 1 calc R . .
C3 C 1.1523(10) 0.9456(7) 0.1379(5) 0.031(2) Uani 1 1 d . . .
H3A H 1.2367 0.9445 0.1213 0.037 Uiso 1 1 calc R . .
C4 C 1.0526(10) 0.9957(7) 0.1061(5) 0.030(2) Uani 1 1 d . . .
H4A H 1.0671 1.0284 0.0676 0.036 Uiso 1 1 calc R . .
C5 C 0.8139(9) 1.0522(6) 0.1044(4) 0.0222(19) Uani 1 1 d . . .
C6 C 0.6916(10) 1.0504(7) 0.1334(4) 0.024(2) Uani 1 1 d . . .
C7 C 0.5640(9) 0.9874(7) 0.2208(4) 0.0233(19) Uani 1 1 d . . .
H7A H 0.4874 1.0186 0.2032 0.028 Uiso 1 1 calc R . .
C8 C 0.5626(9) 0.9339(7) 0.2763(4) 0.028(2) Uani 1 1 d . . .
H8A H 0.4848 0.9260 0.2970 0.033 Uiso 1 1 calc R . .
C9 C 0.6738(9) 0.8924(6) 0.3011(4) 0.0236(19) Uani 1 1 d . . .
H9A H 0.6706 0.8582 0.3399 0.028 Uiso 1 1 calc R . .
C10 C 0.7899(8) 0.9474(6) 0.2181(4) 0.0197(18) Uani 1 1 d . . .
C11 C 0.9277(9) 0.9979(7) 0.1320(4) 0.0229(19) Uani 1 1 d . . .
C12 C 0.6805(9) 0.9940(7) 0.1917(4) 0.0219(18) Uani 1 1 d . . .
C13 C 0.7165(10) 1.1572(7) 0.0292(4) 0.026(2) Uani 1 1 d . . .
C14 C 0.7274(11) 1.2185(7) -0.0270(4) 0.030(2) Uani 1 1 d . . .
C15 C 0.8411(12) 1.2274(8) -0.0582(4) 0.033(2) Uani 1 1 d . . .
H15A H 0.9206 1.1906 -0.0441 0.040 Uiso 1 1 calc R . .
C16 C 0.8382(12) 1.2900(8) -0.1098(5) 0.036(2) Uani 1 1 d . . .
H16A H 0.9156 1.2975 -0.1312 0.043 Uiso 1 1 calc R . .
C17 C 0.7227(13) 1.3416(8) -0.1304(4) 0.040(3) Uani 1 1 d . . .
H17A H 0.7222 1.3837 -0.1664 0.048 Uiso 1 1 calc R . .
C18 C 0.6106(11) 1.2746(7) -0.0498(4) 0.028(2) Uani 1 1 d . . .
C19 C 0.4870(11) 1.2715(7) -0.0199(4) 0.027(2) Uani 1 1 d . . .
C20 C 0.2682(12) 1.3295(9) -0.0203(5) 0.040(3) Uani 1 1 d . . .
H20A H 0.1956 1.3695 -0.0390 0.048 Uiso 1 1 calc R . .
C21 C 0.2512(12) 1.2726(9) 0.0334(5) 0.040(3) Uani 1 1 d . . .
H21A H 0.1673 1.2742 0.0514 0.047 Uiso 1 1 calc R . .
C22 C 0.3560(11) 1.2146(8) 0.0600(4) 0.035(2) Uani 1 1 d . . .
H22A H 0.3454 1.1753 0.0964 0.043 Uiso 1 1 calc R . .
C23 C 0.4788(10) 1.2133(7) 0.0333(4) 0.025(2) Uani 1 1 d . . .
C24 C 0.5953(10) 1.1545(7) 0.0585(4) 0.025(2) Uani 1 1 d . . .
C25 C 0.8509(8) 0.7264(6) 0.4090(4) 0.0191(17) Uani 1 1 d . . .
H25A H 0.8833 0.6759 0.3858 0.023 Uiso 1 1 calc R . .
C26 C 0.7766(8) 0.7142(6) 0.4628(4) 0.0185(17) Uani 1 1 d . . .
H26A H 0.7583 0.6568 0.4755 0.022 Uiso 1 1 calc R . .
C27 C 0.7292(8) 0.7858(6) 0.4982(4) 0.0193(17) Uani 1 1 d . . .
C28 C 0.7610(8) 0.8674(6) 0.4761(4) 0.0185(17) Uani 1 1 d . . .
H28A H 0.7310 0.9184 0.4988 0.022 Uiso 1 1 calc R . .
C29 C 0.8345(9) 0.8756(6) 0.4223(4) 0.0209(18) Uani 1 1 d . . .
C30 C 0.8682(8) 0.9617(6) 0.3955(4) 0.0195(17) Uani 1 1 d . . .
C31 C 0.8456(8) 1.0358(6) 0.4269(4) 0.0184(17) Uani 1 1 d . . .
H31A H 0.8070 1.0327 0.4670 0.022 Uiso 1 1 calc R . .
C32 C 0.8799(8) 1.1152(6) 0.3992(4) 0.0200(18) Uani 1 1 d . . .
C33 C 0.9335(9) 1.1145(6) 0.3403(4) 0.0224(19) Uani 1 1 d . . .
H33A H 0.9548 1.1678 0.3189 0.027 Uiso 1 1 calc R . .
C34 C 0.9565(9) 1.0362(6) 0.3120(4) 0.0198(18) Uani 1 1 d . . .
H34A H 0.9963 1.0369 0.2720 0.024 Uiso 1 1 calc R . .
C35 C 0.6484(9) 0.7785(6) 0.5581(4) 0.0219(18) Uani 1 1 d . . .
C36 C 0.5246(9) 0.8663(7) 0.5602(5) 0.027(2) Uani 1 1 d . . .
H36A H 0.4772 0.8706 0.5281 0.040 Uiso 1 1 calc R . .
H36B H 0.5473 0.9237 0.5555 0.040 Uiso 1 1 calc R . .
H36C H 0.4708 0.8603 0.5984 0.040 Uiso 1 1 calc R . .
C37 C 0.6134(9) 0.6885(6) 0.5716(4) 0.0243(19) Uani 1 1 d . . .
H37A H 0.5711 0.6853 0.5395 0.036 Uiso 1 1 calc R . .
H37B H 0.5550 0.6895 0.6089 0.036 Uiso 1 1 calc R . .
H37C H 0.6916 0.6329 0.5752 0.036 Uiso 1 1 calc R . .
C38 C 0.7293(10) 0.7748(7) 0.6047(5) 0.029(2) Uani 1 1 d . . .
H38A H 0.8044 0.7165 0.6048 0.043 Uiso 1 1 calc R . .
H38B H 0.6775 0.7756 0.6438 0.043 Uiso 1 1 calc R . .
H38C H 0.7579 0.8300 0.5953 0.043 Uiso 1 1 calc R . .
C39 C 0.8631(9) 1.1957(6) 0.4331(4) 0.0201(18) Uani 1 1 d . . .
C40 C 0.9469(9) 1.1529(7) 0.4834(4) 0.026(2) Uani 1 1 d . . .
H40A H 1.0360 1.1215 0.4667 0.039 Uiso 1 1 calc R . .
H40B H 0.9149 1.1065 0.5110 0.039 Uiso 1 1 calc R . .
H40C H 0.9431 1.2036 0.5045 0.039 Uiso 1 1 calc R . .
C41 C 0.7223(9) 1.2382(6) 0.4590(5) 0.028(2) Uani 1 1 d . . .
H41A H 0.6681 1.2572 0.4275 0.041 Uiso 1 1 calc R . .
H41B H 0.7108 1.2939 0.4772 0.041 Uiso 1 1 calc R . .
H41C H 0.6977 1.1908 0.4891 0.041 Uiso 1 1 calc R . .
C42 C 0.9056(10) 1.2740(6) 0.3936(4) 0.025(2) Uani 1 1 d . . .
H42A H 0.8536 1.3008 0.3611 0.038 Uiso 1 1 calc R . .
H42B H 0.9964 1.2477 0.3774 0.038 Uiso 1 1 calc R . .
H42C H 0.8943 1.3240 0.4170 0.038 Uiso 1 1 calc R . .
C43 C 1.2135(9) 0.8035(6) 0.3507(4) 0.0195(17) Uani 1 1 d . . .
H43A H 1.1772 0.8676 0.3581 0.023 Uiso 1 1 calc R . .
C44 C 1.3328(9) 0.7515(7) 0.3656(4) 0.0236(19) Uani 1 1 d . . .
H44A H 1.3772 0.7802 0.3825 0.028 Uiso 1 1 calc R . .
C45 C 1.3913(9) 0.6558(6) 0.3564(4) 0.0208(18) Uani 1 1 d . . .
C46 C 1.3193(9) 0.6196(6) 0.3310(4) 0.0201(18) Uani 1 1 d . . .
H46A H 1.3533 0.5553 0.3240 0.024 Uiso 1 1 calc R . .
C47 C 1.1983(8) 0.6767(6) 0.3159(4) 0.0173(17) Uani 1 1 d . . .
C48 C 1.1210(8) 0.6438(6) 0.2870(4) 0.0187(17) Uani 1 1 d . . .
C49 C 1.1609(9) 0.5536(6) 0.2707(4) 0.0207(18) Uani 1 1 d . . .
H49A H 1.2418 0.5090 0.2793 0.025 Uiso 1 1 calc R . .
C50 C 1.0841(9) 0.5276(6) 0.2419(4) 0.0201(18) Uani 1 1 d . . .
C51 C 0.9646(10) 0.5957(7) 0.2320(4) 0.0246(19) Uani 1 1 d . . .
H51A H 0.9081 0.5812 0.2130 0.029 Uiso 1 1 calc R . .
C52 C 0.9280(9) 0.6850(7) 0.2501(4) 0.0219(18) Uani 1 1 d . . .
H52A H 0.8462 0.7302 0.2434 0.026 Uiso 1 1 calc R . .
C53 C 1.5254(9) 0.5992(6) 0.3719(4) 0.0209(18) Uani 1 1 d . . .
C54 C 1.5334(12) 0.6091(9) 0.4348(5) 0.044(3) Uani 1 1 d . . .
H54A H 1.5164 0.6759 0.4375 0.065 Uiso 1 1 calc R . .
H54B H 1.6196 0.5710 0.4448 0.065 Uiso 1 1 calc R . .
H54C H 1.4696 0.5867 0.4624 0.065 Uiso 1 1 calc R . .
C55 C 1.5589(11) 0.4936(7) 0.3691(6) 0.037(3) Uani 1 1 d . . .
H55A H 1.6482 0.4596 0.3760 0.056 Uiso 1 1 calc R . .
H55B H 1.5482 0.4853 0.3299 0.056 Uiso 1 1 calc R . .
H55C H 1.5017 0.4683 0.3995 0.056 Uiso 1 1 calc R . .
C56 C 1.6222(11) 0.6351(9) 0.3288(6) 0.046(3) Uani 1 1 d . . .
H56A H 1.6011 0.7029 0.3300 0.069 Uiso 1 1 calc R . .
H56B H 1.6199 0.6254 0.2886 0.069 Uiso 1 1 calc R . .
H56C H 1.7084 0.6002 0.3397 0.069 Uiso 1 1 calc R . .
C57 C 1.1225(11) 0.4311(7) 0.2230(4) 0.030(2) Uani 1 1 d . . .
C58 C 1.2566(11) 0.3678(7) 0.2361(5) 0.037(2) Uani 1 1 d . . .
H58A H 1.3191 0.3980 0.2151 0.055 Uiso 1 1 calc R . .
H58B H 1.2776 0.3062 0.2227 0.055 Uiso 1 1 calc R . .
H58C H 1.2594 0.3583 0.2788 0.055 Uiso 1 1 calc R . .
C59 C 1.1208(12) 0.4418(8) 0.1558(5) 0.038(3) Uani 1 1 d . . .
H59A H 1.1869 0.4683 0.1344 0.057 Uiso 1 1 calc R . .
H59B H 1.0363 0.4846 0.1460 0.057 Uiso 1 1 calc R . .
H59C H 1.1382 0.3795 0.1443 0.057 Uiso 1 1 calc R . .
C60 C 1.0262(12) 0.3827(8) 0.2566(5) 0.036(3) Uani 1 1 d . . .
H60A H 1.0299 0.3738 0.2992 0.054 Uiso 1 1 calc R . .
H60B H 1.0480 0.3209 0.2435 0.054 Uiso 1 1 calc R . .
H60C H 0.9393 0.4227 0.2485 0.054 Uiso 1 1 calc R . .
Au2 Au 0.24745(4) 0.04666(3) 0.316578(19) 0.02982(11) Uani 1 1 d . . .
Cl21 Cl 0.2894(3) -0.02813(18) 0.40916(12) 0.0348(6) Uani 1 1 d . . .
Cl22 Cl 0.2131(3) 0.11656(19) 0.22276(13) 0.0363(6) Uani 1 1 d . . .
Au3 Au 0.0000 0.5000 0.5000 0.02029(11) Uani 1 2 d S . .
Cl31 Cl 0.1586(2) 0.56578(17) 0.47178(11) 0.0306(5) Uani 1 1 d . . .
Cl32 Cl 0.0093(3) 0.48063(16) 0.40433(10) 0.0304(5) Uani 1 1 d . . .
Au4 Au 0.5000 0.5000 0.0000 0.0872(4) Uani 1 2 d S . .
Cl41 Cl 0.4830(7) 0.4062(4) 0.0859(2) 0.1044(18) Uani 1 1 d U . .
Cl42 Cl 0.7079(6) 0.4468(4) 0.0065(3) 0.1031(19) Uani 1 1 d . . .
Au5 Au 0.61836(7) 0.87503(6) 0.08346(3) 0.02724(17) Uani 0.50 1 d P A 1
Cl51 Cl 0.4408(5) 0.9726(3) 0.0405(2) 0.0316(10) Uani 0.50 1 d P . 1
Cl52 Cl 0.4930(6) 0.8156(4) 0.1590(3) 0.0324(14) Uani 0.50 1 d P A 1
Cl53 Cl 0.7962(7) 0.7781(5) 0.1242(3) 0.0507(16) Uani 0.50 1 d P A 1
Cl54 Cl 0.7438(6) 0.9310(5) 0.0076(3) 0.0470(15) Uani 0.50 1 d P . 1
Au6 Au 0.65529(9) 0.80511(7) 0.13812(5) 0.0505(3) Uani 0.50 1 d P B 2
Cl61 Cl 0.4714(7) 0.7890(5) 0.1866(4) 0.0501(17) Uani 0.50 1 d P B 2
Cl62 Cl 0.8398(7) 0.8174(7) 0.0882(5) 0.078(3) Uani 0.50 1 d P B 2
C101 C 0.921(7) 0.243(5) 0.142(2) 0.055(7) Uani 0.526(19) 1 d PU C 1
H10A H 0.9453 0.3006 0.1321 0.082 Uiso 0.526(19) 1 calc PR C 1
H10B H 0.8969 0.2305 0.1076 0.082 Uiso 0.526(19) 1 calc PR C 1
H10C H 0.9948 0.1892 0.1556 0.082 Uiso 0.526(19) 1 calc PR C 1
C102 C 0.811(4) 0.257(3) 0.1909(15) 0.058(5) Uani 0.526(19) 1 d PU C 1
H10D H 0.8317 0.2787 0.2241 0.070 Uiso 0.526(19) 1 calc PR C 1
H10E H 0.7344 0.3076 0.1763 0.070 Uiso 0.526(19) 1 calc PR C 1
O103 O 0.786(2) 0.1789(16) 0.2099(10) 0.052(4) Uani 0.526(19) 1 d PU C 1
C104 C 0.684(3) 0.184(2) 0.2572(14) 0.063(5) Uani 0.526(19) 1 d PU C 1
H10F H 0.6942 0.2179 0.2869 0.076 Uiso 0.526(19) 1 calc PR C 1
H10G H 0.6913 0.1185 0.2765 0.076 Uiso 0.526(19) 1 calc PR C 1
C105 C 0.558(3) 0.230(2) 0.2401(15) 0.068(6) Uani 0.526(19) 1 d PU C 1
H10H H 0.4966 0.2053 0.2678 0.103 Uiso 0.526(19) 1 calc PR C 1
H10I H 0.5586 0.2189 0.2000 0.103 Uiso 0.526(19) 1 calc PR C 1
H10J H 0.5323 0.2988 0.2408 0.103 Uiso 0.526(19) 1 calc PR C 1
C111 C 0.925(8) 0.248(6) 0.128(2) 0.057(8) Uani 0.474(19) 1 d PU C 2
H11A H 0.9224 0.2959 0.0931 0.085 Uiso 0.474(19) 1 calc PR C 2
H11B H 0.9374 0.1869 0.1159 0.085 Uiso 0.474(19) 1 calc PR C 2
H11C H 0.9959 0.2410 0.1490 0.085 Uiso 0.474(19) 1 calc PR C 2
C112 C 0.803(4) 0.277(3) 0.1678(17) 0.057(5) Uani 0.474(19) 1 d PU C 2
H11D H 0.8182 0.2933 0.2042 0.068 Uiso 0.474(19) 1 calc PR C 2
H11E H 0.7420 0.3348 0.1480 0.068 Uiso 0.474(19) 1 calc PR C 2
O113 O 0.747(2) 0.2042(17) 0.1835(12) 0.060(4) Uani 0.474(19) 1 d PU C 2
C114 C 0.620(3) 0.234(3) 0.2112(16) 0.062(5) Uani 0.474(19) 1 d PU C 2
H11F H 0.5712 0.2010 0.1985 0.075 Uiso 0.474(19) 1 calc PR C 2
H11G H 0.5797 0.3033 0.1986 0.075 Uiso 0.474(19) 1 calc PR C 2
C115 C 0.612(4) 0.216(3) 0.2758(17) 0.079(7) Uani 0.474(19) 1 d PU C 2
H11H H 0.5244 0.2491 0.2935 0.118 Uiso 0.474(19) 1 calc PR C 2
H11I H 0.6720 0.2400 0.2881 0.118 Uiso 0.474(19) 1 calc PR C 2
H11J H 0.6351 0.1480 0.2890 0.118 Uiso 0.474(19) 1 calc PR C 2

loop_
_atom_site_aniso_label
_atom_site_aniso_U_11
_atom_site_aniso_U_22
_atom_site_aniso_U_33
_atom_site_aniso_U_23
_atom_site_aniso_U_13
_atom_site_aniso_U_12
Ru1 0.0186(3) 0.0145(3) 0.0218(3) -0.0059(3) 0.0002(3) -0.0077(3)
Au1 0.0539(3) 0.0307(2) 0.02013(18) -0.00022(15) -0.00932(16) -0.02168(19)
Cl1 0.0567(18) 0.0389(15) 0.0358(14) 0.0033(11) -0.0207(13) -0.0205(13)
Cl2 0.065(2) 0.0430(16) 0.0264(13) 0.0060(11) -0.0041(12) -0.0211(15)
N1 0.024(4) 0.018(4) 0.024(4) -0.011(3) 0.002(3) -0.011(3)
N2 0.033(5) 0.023(4) 0.020(4) -0.006(3) 0.006(3) -0.016(4)
N3 0.053(6) 0.028(4) 0.016(4) -0.005(3) -0.001(4) -0.019(4)
N4 0.049(5) 0.028(4) 0.019(4) 0.006(3) -0.011(4) -0.024(4)
N5 0.036(5) 0.025(4) 0.019(4) -0.002(3) -0.002(3) -0.016(4)
N6 0.020(4) 0.016(3) 0.020(3) -0.007(3) -0.005(3) -0.008(3)
N7 0.026(4) 0.012(3) 0.025(4) -0.004(3) -0.002(3) -0.009(3)
N8 0.024(4) 0.020(4) 0.019(4) -0.009(3) 0.001(3) -0.011(3)
N9 0.027(4) 0.018(4) 0.019(4) -0.006(3) 0.002(3) -0.013(3)
N10 0.023(4) 0.017(4) 0.026(4) -0.005(3) 0.000(3) -0.010(3)
C1 0.022(4) 0.019(4) 0.026(5) -0.009(3) 0.001(3) -0.012(4)
C2 0.016(4) 0.023(5) 0.032(5) -0.011(4) 0.002(4) -0.006(4)
C3 0.021(5) 0.031(5) 0.044(6) -0.013(4) 0.011(4) -0.018(4)
C4 0.029(5) 0.027(5) 0.035(5) -0.010(4) 0.013(4) -0.017(4)
C5 0.025(5) 0.017(4) 0.023(4) -0.004(3) 0.006(3) -0.009(4)
C6 0.033(5) 0.021(4) 0.021(4) -0.004(4) 0.003(4) -0.014(4)
C7 0.021(5) 0.025(5) 0.023(4) 0.003(4) -0.003(3) -0.011(4)
C8 0.020(5) 0.030(5) 0.030(5) 0.003(4) 0.001(4) -0.011(4)
C9 0.025(5) 0.019(4) 0.024(5) -0.001(4) 0.002(4) -0.009(4)
C10 0.018(4) 0.020(4) 0.022(4) -0.009(3) 0.010(3) -0.010(3)
C11 0.029(5) 0.021(4) 0.021(4) -0.008(3) 0.007(4) -0.014(4)
C12 0.024(5) 0.024(5) 0.021(4) -0.003(4) 0.000(3) -0.014(4)
C13 0.039(6) 0.022(5) 0.016(4) -0.001(3) 0.001(4) -0.013(4)
C14 0.048(6) 0.026(5) 0.023(5) -0.011(4) 0.009(4) -0.025(5)
C15 0.050(7) 0.034(6) 0.020(5) 0.000(4) 0.005(4) -0.026(5)
C16 0.048(7) 0.040(6) 0.024(5) -0.004(4) 0.005(5) -0.025(5)
C17 0.075(9) 0.034(6) 0.016(5) -0.003(4) 0.006(5) -0.031(6)
C18 0.046(6) 0.027(5) 0.019(4) -0.003(4) -0.006(4) -0.022(5)
C19 0.046(6) 0.027(5) 0.020(4) -0.009(4) -0.003(4) -0.023(5)
C20 0.045(7) 0.053(7) 0.030(6) 0.007(5) -0.015(5) -0.026(6)
C21 0.039(6) 0.056(7) 0.028(5) 0.009(5) -0.011(5) -0.027(6)
C22 0.048(7) 0.044(6) 0.020(5) 0.006(4) -0.008(4) -0.027(5)
C23 0.041(6) 0.023(5) 0.016(4) -0.002(3) -0.003(4) -0.018(4)
C24 0.036(5) 0.025(5) 0.019(4) -0.004(4) -0.002(4) -0.017(4)
C25 0.020(4) 0.017(4) 0.022(4) -0.004(3) -0.004(3) -0.007(3)
C26 0.019(4) 0.012(4) 0.025(4) -0.002(3) -0.006(3) -0.005(3)
C27 0.013(4) 0.015(4) 0.028(5) -0.002(3) -0.004(3) -0.002(3)
C28 0.015(4) 0.014(4) 0.028(5) -0.006(3) -0.003(3) -0.005(3)
C29 0.018(4) 0.015(4) 0.029(5) -0.003(3) -0.007(3) -0.002(3)
C30 0.014(4) 0.019(4) 0.030(5) -0.006(4) -0.002(3) -0.010(3)
C31 0.021(4) 0.015(4) 0.021(4) -0.004(3) -0.004(3) -0.007(3)
C32 0.017(4) 0.014(4) 0.030(5) -0.005(3) -0.001(3) -0.007(3)
C33 0.025(5) 0.013(4) 0.028(5) 0.001(3) -0.002(4) -0.007(4)
C34 0.029(5) 0.013(4) 0.022(4) -0.004(3) -0.001(3) -0.012(4)
C35 0.021(4) 0.018(4) 0.027(5) -0.001(3) 0.001(4) -0.009(4)
C36 0.021(5) 0.018(4) 0.041(6) -0.006(4) 0.002(4) -0.010(4)
C37 0.020(4) 0.019(4) 0.036(5) -0.002(4) 0.001(4) -0.013(4)
C38 0.027(5) 0.027(5) 0.037(5) -0.014(4) 0.004(4) -0.013(4)
C39 0.022(4) 0.010(4) 0.030(5) -0.004(3) -0.001(4) -0.008(3)
C40 0.027(5) 0.022(5) 0.033(5) -0.008(4) -0.006(4) -0.009(4)
C41 0.024(5) 0.015(4) 0.043(6) -0.013(4) -0.001(4) -0.003(4)
C42 0.030(5) 0.014(4) 0.036(5) -0.004(4) -0.001(4) -0.012(4)
C43 0.026(5) 0.014(4) 0.024(4) -0.007(3) -0.003(3) -0.011(3)
C44 0.028(5) 0.019(4) 0.028(5) -0.004(4) -0.003(4) -0.013(4)
C45 0.022(4) 0.022(4) 0.019(4) -0.005(3) -0.001(3) -0.007(4)
C46 0.023(4) 0.019(4) 0.021(4) -0.005(3) -0.003(3) -0.009(4)
C47 0.020(4) 0.013(4) 0.020(4) -0.005(3) 0.003(3) -0.009(3)
C48 0.020(4) 0.014(4) 0.022(4) -0.006(3) 0.001(3) -0.007(3)
C49 0.028(5) 0.015(4) 0.020(4) -0.006(3) 0.002(3) -0.009(4)
C50 0.030(5) 0.014(4) 0.019(4) -0.008(3) 0.005(3) -0.013(4)
C51 0.031(5) 0.026(5) 0.023(5) -0.008(4) 0.001(4) -0.019(4)
C52 0.018(4) 0.027(5) 0.025(5) -0.010(4) 0.000(3) -0.011(4)
C53 0.022(4) 0.018(4) 0.026(5) -0.004(3) -0.006(3) -0.009(4)
C54 0.034(6) 0.049(7) 0.048(7) -0.016(6) -0.020(5) -0.002(5)
C55 0.035(6) 0.019(5) 0.061(7) -0.005(5) -0.024(5) -0.004(4)
C56 0.025(6) 0.039(6) 0.060(8) 0.010(6) 0.001(5) -0.007(5)
C57 0.043(6) 0.021(5) 0.030(5) -0.013(4) -0.001(4) -0.015(4)
C58 0.042(6) 0.022(5) 0.052(7) -0.013(5) -0.011(5) -0.011(5)
C59 0.049(7) 0.037(6) 0.034(6) -0.020(5) 0.003(5) -0.019(5)
C60 0.057(7) 0.026(5) 0.034(6) -0.005(4) 0.000(5) -0.028(5)
Au2 0.0261(2) 0.02351(19) 0.0416(2) -0.01375(16) 0.00490(16) -0.01057(15)
Cl21 0.0466(15) 0.0269(12) 0.0368(13) -0.0156(10) 0.0073(11) -0.0204(11)
Cl22 0.0290(13) 0.0320(13) 0.0460(15) -0.0069(11) -0.0014(11) -0.0093(10)
Au3 0.0267(3) 0.0120(2) 0.0210(2) -0.00219(17) -0.00207(18) -0.00587(18)
Cl31 0.0327(13) 0.0272(12) 0.0360(13) -0.0071(10) 0.0015(10) -0.0167(10)
Cl32 0.0481(15) 0.0194(11) 0.0229(11) -0.0038(8) -0.0039(10) -0.0104(10)
Au4 0.1496(11) 0.0868(7) 0.0567(5) -0.0412(5) 0.0264(6) -0.0814(8)
Cl41 0.165(5) 0.100(4) 0.072(3) -0.036(3) 0.013(3) -0.076(4)
Cl42 0.121(4) 0.078(3) 0.132(4) -0.076(3) -0.022(3) -0.025(3)
Au5 0.0274(4) 0.0297(4) 0.0305(4) -0.0137(3) 0.0055(3) -0.0164(3)
Cl51 0.032(3) 0.025(2) 0.039(3) -0.006(2) -0.002(2) -0.012(2)
Cl52 0.041(3) 0.031(3) 0.027(3) -0.004(2) 0.006(2) -0.020(2)
Cl53 0.036(3) 0.055(4) 0.067(4) -0.026(3) -0.016(3) -0.008(3)
Cl54 0.050(3) 0.052(3) 0.052(3) -0.028(3) 0.026(3) -0.038(3)
Au6 0.0327(5) 0.0463(6) 0.0796(7) -0.0364(5) -0.0171(5) -0.0026(4)
Cl61 0.042(4) 0.040(4) 0.072(5) -0.028(4) -0.012(4) -0.005(3)
Cl62 0.039(4) 0.092(6) 0.122(8) -0.067(6) 0.005(4) -0.026(4)
C101 0.052(10) 0.051(11) 0.068(16) -0.021(13) 0.002(13) -0.025(9)
C102 0.053(7) 0.054(8) 0.065(11) -0.015(8) 0.002(8) -0.018(7)
O103 0.047(7) 0.053(8) 0.063(10) -0.018(7) 0.000(6) -0.022(6)
C104 0.054(9) 0.065(9) 0.067(10) -0.020(8) -0.002(7) -0.013(8)
C105 0.053(12) 0.074(12) 0.065(13) -0.015(11) -0.004(10) -0.004(10)
C111 0.048(11) 0.053(12) 0.068(18) -0.016(15) 0.011(15) -0.021(10)
C112 0.053(7) 0.052(8) 0.065(11) -0.016(8) 0.006(8) -0.020(7)
O113 0.051(8) 0.053(8) 0.067(10) -0.013(7) 0.011(7) -0.015(6)
C114 0.050(9) 0.061(9) 0.066(10) -0.015(8) 0.007(7) -0.012(8)
C115 0.052(12) 0.096(13) 0.065(13) -0.013(12) -0.001(10) -0.001(11)

loop_
_atom_type_symbol
_atom_type_description
_atom_type_scat_dispersion_real
_atom_type_scat_dispersion_imag
_atom_type_scat_source
C C 0.0033 0.0016 'International Tables Vol C Tables 4.2.6.8 and 6.1.1.4'
H H 0.0000 0.0000 'International Tables Vol C Tables 4.2.6.8 and 6.1.1.4'
N N 0.0061 0.0033 'International Tables Vol C Tables 4.2.6.8 and 6.1.1.4'
Cl Cl 0.1484 0.1585 'International Tables Vol C Tables 4.2.6.8 and 6.1.1.4'
Ru Ru -1.2594 0.8363 'International Tables Vol C Tables 4.2.6.8 and 6.1.1.4'
Au Au -2.0133 8.8022 'International Tables Vol C Tables 4.2.6.8 and 6.1.1.4'
O O 0.0106 0.0060 'International Tables Vol C Tables 4.2.6.8 and 6.1.1.4'

loop_
_geom_angle_atom_site_label_1
_geom_angle_atom_site_label_2
_geom_angle_atom_site_label_3
_geom_angle
_geom_angle_site_symmetry_1
_geom_angle_site_symmetry_3
N8 Ru1 N9 78.1(3) . .
N8 Ru1 N10 172.8(3) . .
N9 Ru1 N10 95.5(3) . .
N8 Ru1 N6 92.0(3) . .
N9 Ru1 N6 96.6(3) . .
N10 Ru1 N6 92.0(3) . .
N8 Ru1 N7 97.7(3) . .
N9 Ru1 N7 173.9(3) . .
N10 Ru1 N7 88.9(3) . .
N6 Ru1 N7 79.0(3) . .
N8 Ru1 N1 97.2(3) . .
N9 Ru1 N1 91.6(3) . .
N10 Ru1 N1 79.5(3) . .
N6 Ru1 N1 168.8(3) . .
N7 Ru1 N1 93.4(3) . .
N4 Au1 N3 81.0(3) . .
N4 Au1 Cl2 175.4(3) . .
N3 Au1 Cl2 94.4(2) . .
N4 Au1 Cl1 95.6(3) . .
N3 Au1 Cl1 176.6(2) . .
Cl2 Au1 Cl1 88.98(12) . .
C2 N1 C1 117.3(8) . .
C2 N1 Ru1 128.6(7) . .
C1 N1 Ru1 113.9(6) . .
C5 N2 C13 115.8(8) . .
C17 N3 C18 120.3(10) . .
C17 N3 Au1 128.8(8) . .
C18 N3 Au1 110.9(7) . .
C19 N4 C20 119.2(9) . .
C19 N4 Au1 114.5(7) . .
C20 N4 Au1 126.3(7) . .
C24 N5 C6 118.0(9) . .
C25 N6 C29 117.6(8) . .
C25 N6 Ru1 126.3(6) . .
C29 N6 Ru1 115.6(6) . .
C34 N7 C30 117.5(7) . .
C34 N7 Ru1 126.5(6) . .
C30 N7 Ru1 115.9(6) . .
C47 N8 C43 116.8(8) . .
C47 N8 Ru1 116.2(6) . .
C43 N8 Ru1 127.0(6) . .
C48 N9 C52 118.6(8) . .
C48 N9 Ru1 116.8(6) . .
C52 N9 Ru1 124.6(6) . .
C9 N10 C10 117.8(8) . .
C9 N10 Ru1 127.8(6) . .
C10 N10 Ru1 114.4(6) . .
N1 C1 C11 123.8(8) . .
N1 C1 C10 116.0(8) . .
C11 C1 C10 120.3(9) . .
N1 C2 C3 122.0(9) . .
N1 C2 H2B 119.0 . .
C3 C2 H2B 119.0 . .
C2 C3 C4 121.5(9) . .
C2 C3 H3A 119.3 . .
C4 C3 H3A 119.3 . .
C3 C4 C11 118.4(9) . .
C3 C4 H4A 120.8 . .
C11 C4 H4A 120.8 . .
N2 C5 C6 121.2(9) . .
N2 C5 C11 118.5(8) . .
C6 C5 C11 120.3(8) . .
N5 C6 C5 121.7(8) . .
N5 C6 C12 118.3(8) . .
C5 C6 C12 119.9(9) . .
C12 C7 C8 117.9(9) . .
C12 C7 H7A 121.0 . .
C8 C7 H7A 121.0 . .
C9 C8 C7 119.6(9) . .
C9 C8 H8A 120.2 . .
C7 C8 H8A 120.2 . .
N10 C9 C8 122.9(9) . .
N10 C9 H9A 118.5 . .
C8 C9 H9A 118.5 . .
N10 C10 C12 122.0(8) . .
N10 C10 C1 116.0(8) . .
C12 C10 C1 122.0(8) . .
C1 C11 C4 117.1(9) . .
C1 C11 C5 119.1(8) . .
C4 C11 C5 123.7(9) . .
C10 C12 C7 119.7(8) . .
C10 C12 C6 118.2(8) . .
C7 C12 C6 122.1(9) . .
N2 C13 C24 122.3(8) . .
N2 C13 C14 116.8(9) . .
C24 C13 C14 121.0(9) . .
C15 C14 C18 118.5(9) . .
C15 C14 C13 125.1(11) . .
C18 C14 C13 116.4(9) . .
C16 C15 C14 119.5(11) . .
C16 C15 H15A 120.3 . .
C14 C15 H15A 120.3 . .
C17 C16 C15 119.7(11) . .
C17 C16 H16A 120.2 . .
C15 C16 H16A 120.2 . .
N3 C17 C16 122.3(10) . .
N3 C17 H17A 118.8 . .
C16 C17 H17A 118.8 . .
N3 C18 C14 119.7(9) . .
N3 C18 C19 117.7(10) . .
C14 C18 C19 122.5(9) . .
N4 C19 C23 124.0(10) . .
N4 C19 C18 115.9(9) . .
C23 C19 C18 120.1(10) . .
N4 C20 C21 120.5(10) . .
N4 C20 H20A 119.7 . .
C21 C20 H20A 119.7 . .
C22 C21 C20 119.6(11) . .
C22 C21 H21A 120.2 . .
C20 C21 H21A 120.2 . .
C21 C22 C23 119.6(10) . .
C21 C22 H22A 120.2 . .
C23 C22 H22A 120.2 . .
C19 C23 C22 117.0(10) . .
C19 C23 C24 119.6(9) . .
C22 C23 C24 123.4(9) . .
N5 C24 C13 121.0(9) . .
N5 C24 C23 118.5(9) . .
C13 C24 C23 120.4(8) . .
N6 C25 C26 123.6(8) . .
N6 C25 H25A 118.2 . .
C26 C25 H25A 118.2 . .
C25 C26 C27 119.8(8) . .
C25 C26 H26A 120.1 . .
C27 C26 H26A 120.1 . .
C26 C27 C28 116.2(8) . .
C26 C27 C35 123.5(8) . .
C28 C27 C35 120.3(8) . .
C29 C28 C27 121.5(8) . .
C29 C28 H28A 119.3 . .
C27 C28 H28A 119.3 . .
N6 C29 C28 121.5(8) . .
N6 C29 C30 114.5(8) . .
C28 C29 C30 124.0(8) . .
N7 C30 C31 122.9(8) . .
N7 C30 C29 114.5(8) . .
C31 C30 C29 122.5(8) . .
C30 C31 C32 119.9(8) . .
C30 C31 H31A 120.0 . .
C32 C31 H31A 120.0 . .
C33 C32 C31 116.2(8) . .
C33 C32 C39 122.3(8) . .
C31 C32 C39 121.4(8) . .
C32 C33 C34 120.6(8) . .
C32 C33 H33A 119.7 . .
C34 C33 H33A 119.7 . .
N7 C34 C33 122.8(8) . .
N7 C34 H34A 118.6 . .
C33 C34 H34A 118.6 . .
C27 C35 C37 112.2(8) . .
C27 C35 C38 107.1(8) . .
C37 C35 C38 108.0(8) . .
C27 C35 C36 109.5(7) . .
C37 C35 C36 109.6(8) . .
C38 C35 C36 110.4(8) . .
C35 C36 H36A 109.5 . .
C35 C36 H36B 109.5 . .
H36A C36 H36B 109.5 . .
C35 C36 H36C 109.5 . .
H36A C36 H36C 109.5 . .
H36B C36 H36C 109.5 . .
C35 C37 H37A 109.5 . .
C35 C37 H37B 109.5 . .
H37A C37 H37B 109.5 . .
C35 C37 H37C 109.5 . .
H37A C37 H37C 109.5 . .
H37B C37 H37C 109.5 . .
C35 C38 H38A 109.5 . .
C35 C38 H38B 109.5 . .
H38A C38 H38B 109.5 . .
C35 C38 H38C 109.5 . .
H38A C38 H38C 109.5 . .
H38B C38 H38C 109.5 . .
C42 C39 C32 111.7(8) . .
C42 C39 C41 108.9(7) . .
C32 C39 C41 110.1(7) . .
C42 C39 C40 109.1(8) . .
C32 C39 C40 107.2(7) . .
C41 C39 C40 109.8(8) . .
C39 C40 H40A 109.5 . .
C39 C40 H40B 109.5 . .
H40A C40 H40B 109.5 . .
C39 C40 H40C 109.5 . .
H40A C40 H40C 109.5 . .
H40B C40 H40C 109.5 . .
C39 C41 H41A 109.5 . .
C39 C41 H41B 109.5 . .
H41A C41 H41B 109.5 . .
C39 C41 H41C 109.5 . .
H41A C41 H41C 109.5 . .
H41B C41 H41C 109.5 . .
C39 C42 H42A 109.5 . .
C39 C42 H42B 109.5 . .
H42A C42 H42B 109.5 . .
C39 C42 H42C 109.5 . .
H42A C42 H42C 109.5 . .
H42B C42 H42C 109.5 . .
N8 C43 C44 123.5(8) . .
N8 C43 H43A 118.3 . .
C44 C43 H43A 118.3 . .
C43 C44 C45 120.9(9) . .
C43 C44 H44A 119.5 . .
C45 C44 H44A 119.5 . .
C46 C45 C44 115.6(8) . .
C46 C45 C53 123.9(8) . .
C44 C45 C53 120.5(8) . .
C47 C46 C45 120.8(8) . .
C47 C46 H46A 119.6 . .
C45 C46 H46A 119.6 . .
N8 C47 C46 122.3(8) . .
N8 C47 C48 114.5(8) . .
C46 C47 C48 123.1(8) . .
N9 C48 C49 121.7(8) . .
N9 C48 C47 114.3(7) . .
C49 C48 C47 124.0(8) . .
C48 C49 C50 121.1(9) . .
C48 C49 H49A 119.5 . .
C50 C49 H49A 119.5 . .
C49 C50 C51 116.6(8) . .
C49 C50 C57 123.5(9) . .
C51 C50 C57 119.9(9) . .
C50 C51 C52 120.1(9) . .
C50 C51 H51A 119.9 . .
C52 C51 H51A 119.9 . .
N9 C52 C51 121.8(9) . .
N9 C52 H52A 119.1 . .
C51 C52 H52A 119.1 . .
C56 C53 C45 109.6(8) . .
C56 C53 C54 109.8(9) . .
C45 C53 C54 109.9(8) . .
C56 C53 C55 108.8(9) . .
C45 C53 C55 111.1(8) . .
C54 C53 C55 107.5(9) . .
C53 C54 H54A 109.5 . .
C53 C54 H54B 109.5 . .
H54A C54 H54B 109.5 . .
C53 C54 H54C 109.5 . .
H54A C54 H54C 109.5 . .
H54B C54 H54C 109.5 . .
C53 C55 H55A 109.5 . .
C53 C55 H55B 109.5 . .
H55A C55 H55B 109.5 . .
C53 C55 H55C 109.5 . .
H55A C55 H55C 109.5 . .
H55B C55 H55C 109.5 . .
C53 C56 H56A 109.5 . .
C53 C56 H56B 109.5 . .
H56A C56 H56B 109.5 . .
C53 C56 H56C 109.5 . .
H56A C56 H56C 109.5 . .
H56B C56 H56C 109.5 . .
C50 C57 C58 112.3(8) . .
C50 C57 C60 108.6(8) . .
C58 C57 C60 108.6(9) . .
C50 C57 C59 109.8(8) . .
C58 C57 C59 107.9(9) . .
C60 C57 C59 109.7(9) . .
C57 C58 H58A 109.5 . .
C57 C58 H58B 109.5 . .
H58A C58 H58B 109.5 . .
C57 C58 H58C 109.5 . .
H58A C58 H58C 109.5 . .
H58B C58 H58C 109.5 . .
C57 C59 H59A 109.5 . .
C57 C59 H59B 109.5 . .
H59A C59 H59B 109.5 . .
C57 C59 H59C 109.5 . .
H59A C59 H59C 109.5 . .
H59B C59 H59C 109.5 . .
C57 C60 H60A 109.5 . .
C57 C60 H60B 109.5 . .
H60A C60 H60B 109.5 . .
C57 C60 H60C 109.5 . .
H60A C60 H60C 109.5 . .
H60B C60 H60C 109.5 . .
Cl22 Au2 Cl21 177.63(9) . .
Cl32 Au3 Cl32 180.000(1) . 2_566
Cl32 Au3 Cl31 90.06(9) . .
Cl32 Au3 Cl31 89.94(9) 2_566 .
Cl32 Au3 Cl31 89.94(9) . 2_566
Cl32 Au3 Cl31 90.06(9) 2_566 2_566
Cl31 Au3 Cl31 180.00(10) . 2_566
Cl42 Au4 Cl42 180.0(3) 2_665 .
Cl42 Au4 Cl41 85.4(3) 2_665 2_665
Cl42 Au4 Cl41 94.6(3) . 2_665
Cl42 Au4 Cl41 94.6(3) 2_665 .
Cl42 Au4 Cl41 85.4(3) . .
Cl41 Au4 Cl41 180.0(4) 2_665 .
Cl53 Au5 Cl54 89.9(3) . .
Cl53 Au5 Cl52 89.9(3) . .
Cl54 Au5 Cl52 178.7(2) . .
Cl53 Au5 Cl51 178.9(2) . .
Cl54 Au5 Cl51 89.2(2) . .
Cl52 Au5 Cl51 91.0(2) . .
Cl51 Cl51 Au5 93.6(3) 2_675 .
Cl51 Cl51 Cl54 86.0(3) 2_675 2_675
Au5 Cl51 Cl54 177.1(3) . 2_675
Au5 Cl54 Cl51 91.1(2) . 2_675
Cl62 Au6 Cl61 178.2(3) . .
O103 C102 C101 111(4) . .
O103 C102 H10D 109.5 . .
C101 C102 H10D 109.5 . .
O103 C102 H10E 109.5 . .
C101 C102 H10E 109.5 . .
H10D C102 H10E 107.0 . .
C102 O103 C104 116(2) . .
O103 C104 C105 114(3) . .
O103 C104 H10F 108.6 . .
C105 C104 H10F 108.6 . .
O103 C104 H10G 108.6 . .
C105 C104 H10G 108.6 . .
H10F C104 H10G 107.6 . .
C112 C111 H11A 109.5 . .
C112 C111 H11B 109.5 . .
H11A C111 H11B 109.5 . .
C112 C111 H11C 109.5 . .
H11A C111 H11C 109.5 . .
H11B C111 H11C 109.5 . .
O113 C112 C111 112(4) . .
O113 C112 H11D 109.3 . .
C111 C112 H11D 109.3 . .
O113 C112 H11E 109.3 . .
C111 C112 H11E 109.3 . .
H11D C112 H11E 107.9 . .
C114 O113 C112 114(3) . .
O113 C114 C115 112(3) . .
O113 C114 H11F 109.2 . .
C115 C114 H11F 109.2 . .
O113 C114 H11G 109.2 . .
C115 C114 H11G 109.2 . .
H11F C114 H11G 107.9 . .
C114 C115 H11H 109.5 . .
C114 C115 H11I 109.5 . .
H11H C115 H11I 109.5 . .
C114 C115 H11J 109.5 . .
H11H C115 H11J 109.5 . .
H11I C115 H11J 109.5 . .

loop_
_geom_bond_atom_site_label_1
_geom_bond_atom_site_label_2
_geom_bond_distance
_geom_bond_site_symmetry_2
Ru1 N8 2.049(8) .
Ru1 N9 2.051(7) .
Ru1 N10 2.053(8) .
Ru1 N6 2.054(7) .
Ru1 N7 2.058(7) .
Ru1 N1 2.063(8) .
Au1 N4 2.036(8) .
Au1 N3 2.054(10) .
Au1 Cl2 2.245(3) .
Au1 Cl1 2.251(3) .
N1 C2 1.350(12) .
N1 C1 1.357(12) .
N2 C5 1.343(12) .
N2 C13 1.350(13) .
N3 C17 1.312(15) .
N3 C18 1.367(12) .
N4 C19 1.317(14) .
N4 C20 1.348(15) .
N5 C24 1.315(12) .
N5 C6 1.325(13) .
N6 C25 1.325(11) .
N6 C29 1.360(11) .
N7 C34 1.328(11) .
N7 C30 1.350(12) .
N8 C47 1.358(11) .
N8 C43 1.360(11) .
N9 C48 1.345(12) .
N9 C52 1.356(12) .
N10 C9 1.337(12) .
N10 C10 1.354(12) .
C1 C11 1.393(13) .
C1 C10 1.444(12) .
C2 C3 1.364(14) .
C2 H2B 0.9500 .
C3 C4 1.367(16) .
C3 H3A 0.9500 .
C4 C11 1.410(13) .
C4 H4A 0.9500 .
C5 C6 1.418(13) .
C5 C11 1.443(14) .
C6 C12 1.465(12) .
C7 C12 1.383(13) .
C7 C8 1.384(13) .
C7 H7A 0.9500 .
C8 C9 1.368(14) .
C8 H8A 0.9500 .
C9 H9A 0.9500 .
C10 C12 1.376(13) .
C13 C24 1.413(14) .
C13 C14 1.461(13) .
C14 C15 1.382(15) .
C14 C18 1.422(16) .
C15 C16 1.376(14) .
C15 H15A 0.9500 .
C16 C17 1.376(18) .
C16 H16A 0.9500 .
C17 H17A 0.9500 .
C18 C19 1.444(15) .
C19 C23 1.380(13) .
C20 C21 1.396(15) .
C20 H20A 0.9500 .
C21 C22 1.367(16) .
C21 H21A 0.9500 .
C22 C23 1.397(15) .
C22 H22A 0.9500 .
C23 C24 1.453(14) .
C25 C26 1.384(12) .
C25 H25A 0.9500 .
C26 C27 1.386(12) .
C26 H26A 0.9500 .
C27 C28 1.394(12) .
C27 C35 1.515(12) .
C28 C29 1.368(13) .
C28 H28A 0.9500 .
C29 C30 1.487(12) .
C30 C31 1.386(12) .
C31 C32 1.405(12) .
C31 H31A 0.9500 .
C32 C33 1.383(13) .
C32 C39 1.526(12) .
C33 C34 1.397(12) .
C33 H33A 0.9500 .
C34 H34A 0.9500 .
C35 C37 1.522(12) .
C35 C38 1.528(14) .
C35 C36 1.545(13) .
C36 H36A 0.9800 .
C36 H36B 0.9800 .
C36 H36C 0.9800 .
C37 H37A 0.9800 .
C37 H37B 0.9800 .
C37 H37C 0.9800 .
C38 H38A 0.9800 .
C38 H38B 0.9800 .
C38 H38C 0.9800 .
C39 C42 1.520(12) .
C39 C41 1.528(12) .
C39 C40 1.540(13) .
C40 H40A 0.9800 .
C40 H40B 0.9800 .
C40 H40C 0.9800 .
C41 H41A 0.9800 .
C41 H41B 0.9800 .
C41 H41C 0.9800 .
C42 H42A 0.9800 .
C42 H42B 0.9800 .
C42 H42C 0.9800 .
C43 C44 1.363(13) .
C43 H43A 0.9500 .
C44 C45 1.410(13) .
C44 H44A 0.9500 .
C45 C46 1.399(13) .
C45 C53 1.517(12) .
C46 C47 1.396(13) .
C46 H46A 0.9500 .
C47 C48 1.466(12) .
C48 C49 1.390(12) .
C49 C50 1.392(13) .
C49 H49A 0.9500 .
C50 C51 1.399(14) .
C50 C57 1.509(12) .
C51 C52 1.399(13) .
C51 H51A 0.9500 .
C52 H52A 0.9500 .
C53 C56 1.512(14) .
C53 C54 1.524(14) .
C53 C55 1.529(13) .
C54 H54A 0.9800 .
C54 H54B 0.9800 .
C54 H54C 0.9800 .
C55 H55A 0.9800 .
C55 H55B 0.9800 .
C55 H55C 0.9800 .
C56 H56A 0.9800 .
C56 H56B 0.9800 .
C56 H56C 0.9800 .
C57 C58 1.521(15) .
C57 C60 1.534(15) .
C57 C59 1.541(14) .
C58 H58A 0.9800 .
C58 H58B 0.9800 .
C58 H58C 0.9800 .
C59 H59A 0.9800 .
C59 H59B 0.9800 .
C59 H59C 0.9800 .
C60 H60A 0.9800 .
C60 H60B 0.9800 .
C60 H60C 0.9800 .
Au2 Cl22 2.270(3) .
Au2 Cl21 2.279(3) .
Au3 Cl32 2.280(2) .
Au3 Cl32 2.280(2) 2_566
Au3 Cl31 2.286(2) .
Au3 Cl31 2.286(2) 2_566
Au4 Cl42 2.209(6) 2_665
Au4 Cl42 2.209(6) .
Au4 Cl41 2.235(6) 2_665
Au4 Cl41 2.235(6) .
Au5 Cl53 2.266(6) .
Au5 Cl54 2.269(5) .
Au5 Cl52 2.288(6) .
Au5 Cl51 2.290(5) .
Cl51 Cl51 2.288(10) 2_675
Cl51 Cl54 2.404(9) 2_675
Cl54 Cl51 2.404(9) 2_675
Au6 Cl62 2.228(9) .
Au6 Cl61 2.231(9) .
C101 C102 1.49(6) .
C101 H10A 0.9800 .
C101 H10B 0.9800 .
C101 H10C 0.9800 .
C102 O103 1.31(4) .
C102 H10D 0.9900 .
C102 H10E 0.9900 .
O103 C104 1.42(4) .
C104 C105 1.44(4) .
C104 H10F 0.9900 .
C104 H10G 0.9900 .
C105 H10H 0.9800 .
C105 H10I 0.9800 .
C105 H10J 0.9800 .
C111 C112 1.47(7) .
C111 H11A 0.9800 .
C111 H11B 0.9800 .
C111 H11C 0.9800 .
C112 O113 1.43(4) .
C112 H11D 0.9900 .
C112 H11E 0.9900 .
O113 C114 1.40(4) .
C114 C115 1.46(5) .
C114 H11F 0.9900 .
C114 H11G 0.9900 .
C115 H11H 0.9800 .
C115 H11I 0.9800 .
C115 H11J 0.9800 .

loop_
_geom_torsion_atom_site_label_1
_geom_torsion_atom_site_label_2
_geom_torsion_atom_site_label_3
_geom_torsion_atom_site_label_4
_geom_torsion
_geom_torsion_site_symmetry_4
N8 Ru1 N1 C2 -8.0(8) .
N9 Ru1 N1 C2 -86.2(8) .
N10 Ru1 N1 C2 178.5(8) .
N6 Ru1 N1 C2 137.0(14) .
N7 Ru1 N1 C2 90.2(8) .
N8 Ru1 N1 C1 177.7(6) .
N9 Ru1 N1 C1 99.5(6) .
N10 Ru1 N1 C1 4.2(6) .
N6 Ru1 N1 C1 -37.3(18) .
N7 Ru1 N1 C1 -84.1(6) .
N4 Au1 N3 C17 -178.4(9) .
Cl2 Au1 N3 C17 1.3(9) .
N4 Au1 N3 C18 1.4(6) .
Cl2 Au1 N3 C18 -179.0(6) .
N3 Au1 N4 C19 -1.6(7) .
Cl1 Au1 N4 C19 178.4(7) .
N3 Au1 N4 C20 179.6(10) .
Cl1 Au1 N4 C20 -0.5(9) .
N8 Ru1 N6 C25 -87.3(7) .
N9 Ru1 N6 C25 -9.1(8) .
N10 Ru1 N6 C25 86.7(7) .
N7 Ru1 N6 C25 175.2(8) .
N1 Ru1 N6 C25 127.3(14) .
N8 Ru1 N6 C29 101.9(6) .
N9 Ru1 N6 C29 -179.8(6) .
N10 Ru1 N6 C29 -84.1(6) .
N7 Ru1 N6 C29 4.4(6) .
N1 Ru1 N6 C29 -43.4(18) .
N8 Ru1 N7 C34 86.1(8) .
N10 Ru1 N7 C34 -91.1(8) .
N6 Ru1 N7 C34 176.7(8) .
N1 Ru1 N7 C34 -11.7(8) .
N8 Ru1 N7 C30 -90.9(7) .
N10 Ru1 N7 C30 91.9(7) .
N6 Ru1 N7 C30 -0.4(6) .
N1 Ru1 N7 C30 171.3(7) .
N9 Ru1 N8 C47 -3.0(6) .
N6 Ru1 N8 C47 93.3(6) .
N7 Ru1 N8 C47 172.5(6) .
N1 Ru1 N8 C47 -93.1(6) .
N9 Ru1 N8 C43 178.8(8) .
N6 Ru1 N8 C43 -84.9(7) .
N7 Ru1 N8 C43 -5.7(8) .
N1 Ru1 N8 C43 88.7(7) .
N8 Ru1 N9 C48 1.7(6) .
N10 Ru1 N9 C48 178.3(6) .
N6 Ru1 N9 C48 -89.0(6) .
N1 Ru1 N9 C48 98.7(6) .
N8 Ru1 N9 C52 -178.3(8) .
N10 Ru1 N9 C52 -1.6(7) .
N6 Ru1 N9 C52 91.1(7) .
N1 Ru1 N9 C52 -81.2(7) .
N9 Ru1 N10 C9 85.5(8) .
N6 Ru1 N10 C9 -11.3(8) .
N7 Ru1 N10 C9 -90.3(8) .
N1 Ru1 N10 C9 176.1(8) .
N9 Ru1 N10 C10 -94.1(6) .
N6 Ru1 N10 C10 169.0(6) .
N7 Ru1 N10 C10 90.1(6) .
N1 Ru1 N10 C10 -3.5(6) .
C2 N1 C1 C11 1.1(13) .
Ru1 N1 C1 C11 176.1(7) .
C2 N1 C1 C10 -179.1(8) .
Ru1 N1 C1 C10 -4.1(10) .
C1 N1 C2 C3 -0.2(13) .
Ru1 N1 C2 C3 -174.3(7) .
N1 C2 C3 C4 -1.0(15) .
C2 C3 C4 C11 1.2(15) .
C13 N2 C5 C6 2.1(13) .
C13 N2 C5 C11 -177.2(8) .
C24 N5 C6 C5 0.6(14) .
C24 N5 C6 C12 177.9(8) .
N2 C5 C6 N5 -1.3(14) .
C11 C5 C6 N5 177.9(9) .
N2 C5 C6 C12 -178.6(8) .
C11 C5 C6 C12 0.6(14) .
C12 C7 C8 C9 2.1(15) .
C10 N10 C9 C8 0.5(14) .
Ru1 N10 C9 C8 -179.1(7) .
C7 C8 C9 N10 -2.7(16) .
C9 N10 C10 C12 2.3(13) .
Ru1 N10 C10 C12 -178.0(7) .
C9 N10 C10 C1 -177.3(8) .
Ru1 N10 C10 C1 2.4(10) .
N1 C1 C10 N10 1.2(12) .
C11 C1 C10 N10 -179.1(8) .
N1 C1 C10 C12 -178.4(8) .
C11 C1 C10 C12 1.4(13) .
N1 C1 C11 C4 -0.9(13) .
C10 C1 C11 C4 179.4(8) .
N1 C1 C11 C5 -178.0(8) .
C10 C1 C11 C5 2.3(13) .
C3 C4 C11 C1 -0.3(14) .
C3 C4 C11 C5 176.7(9) .
N2 C5 C11 C1 176.1(8) .
C6 C5 C11 C1 -3.2(13) .
N2 C5 C11 C4 -0.9(14) .
C6 C5 C11 C4 179.9(9) .
N10 C10 C12 C7 -2.9(14) .
C1 C10 C12 C7 176.7(9) .
N10 C10 C12 C6 176.5(8) .
C1 C10 C12 C6 -3.9(13) .
C8 C7 C12 C10 0.6(14) .
C8 C7 C12 C6 -178.8(9) .
N5 C6 C12 C10 -174.5(8) .
C5 C6 C12 C10 2.9(13) .
N5 C6 C12 C7 4.9(14) .
C5 C6 C12 C7 -177.7(9) .
C5 N2 C13 C24 -2.2(13) .
C5 N2 C13 C14 177.1(8) .
N2 C13 C14 C15 -0.8(15) .
C24 C13 C14 C15 178.5(10) .
N2 C13 C14 C18 -179.1(8) .
C24 C13 C14 C18 0.2(14) .
C18 C14 C15 C16 0.3(15) .
C13 C14 C15 C16 -178.0(10) .
C14 C15 C16 C17 -1.2(16) .
C18 N3 C17 C16 0.0(16) .
Au1 N3 C17 C16 179.7(8) .
C15 C16 C17 N3 1.1(17) .
C17 N3 C18 C14 -0.9(14) .
Au1 N3 C18 C14 179.4(7) .
C17 N3 C18 C19 178.7(9) .
Au1 N3 C18 C19 -1.1(11) .
C15 C14 C18 N3 0.7(14) .
C13 C14 C18 N3 179.2(8) .
C15 C14 C18 C19 -178.8(9) .
C13 C14 C18 C19 -0.4(14) .
C20 N4 C19 C23 -1.0(15) .
Au1 N4 C19 C23 -179.9(7) .
C20 N4 C19 C18 -179.6(9) .
Au1 N4 C19 C18 1.5(11) .
N3 C18 C19 N4 -0.2(13) .
C14 C18 C19 N4 179.3(9) .
N3 C18 C19 C23 -178.9(9) .
C14 C18 C19 C23 0.6(14) .
C19 N4 C20 C21 0.7(17) .
Au1 N4 C20 C21 179.6(9) .
N4 C20 C21 C22 -0.5(19) .
C20 C21 C22 C23 0.4(18) .
N4 C19 C23 C22 0.9(15) .
C18 C19 C23 C22 179.4(9) .
N4 C19 C23 C24 -179.2(9) .
C18 C19 C23 C24 -0.6(14) .
C21 C22 C23 C19 -0.6(16) .
C21 C22 C23 C24 179.5(10) .
C6 N5 C24 C13 -0.7(14) .
C6 N5 C24 C23 -178.2(8) .
N2 C13 C24 N5 1.5(15) .
C14 C13 C24 N5 -177.7(9) .
N2 C13 C24 C23 179.0(9) .
C14 C13 C24 C23 -0.2(14) .
C19 C23 C24 N5 178.0(9) .
C22 C23 C24 N5 -2.1(15) .
C19 C23 C24 C13 0.4(14) .
C22 C23 C24 C13 -179.7(10) .
C29 N6 C25 C26 1.4(13) .
Ru1 N6 C25 C26 -169.2(7) .
N6 C25 C26 C27 -0.9(14) .
C25 C26 C27 C28 0.0(12) .
C25 C26 C27 C35 -179.3(8) .
C26 C27 C28 C29 0.2(13) .
C35 C27 C28 C29 179.6(8) .
C25 N6 C29 C28 -1.2(13) .
Ru1 N6 C29 C28 170.4(7) .
C25 N6 C29 C30 -179.0(8) .
Ru1 N6 C29 C30 -7.4(10) .
C27 C28 C29 N6 0.4(13) .
C27 C28 C29 C30 178.0(8) .
C34 N7 C30 C31 -2.2(13) .
Ru1 N7 C30 C31 175.1(7) .
C34 N7 C30 C29 179.3(8) .
Ru1 N7 C30 C29 -3.4(10) .
N6 C29 C30 N7 7.1(11) .
C28 C29 C30 N7 -170.7(8) .
N6 C29 C30 C31 -171.4(8) .
C28 C29 C30 C31 10.8(14) .
N7 C30 C31 C32 1.5(14) .
C29 C30 C31 C32 179.8(8) .
C30 C31 C32 C33 1.1(13) .
C30 C31 C32 C39 -176.8(8) .
C31 C32 C33 C34 -2.9(13) .
C39 C32 C33 C34 175.0(8) .
C30 N7 C34 C33 0.4(14) .
Ru1 N7 C34 C33 -176.6(7) .
C32 C33 C34 N7 2.2(15) .
C26 C27 C35 C37 -6.3(12) .
C28 C27 C35 C37 174.4(8) .
C26 C27 C35 C38 112.1(10) .
C28 C27 C35 C38 -67.2(10) .
C26 C27 C35 C36 -128.3(9) .
C28 C27 C35 C36 52.5(11) .
C33 C32 C39 C42 2.8(12) .
C31 C32 C39 C42 -179.5(8) .
C33 C32 C39 C41 123.9(9) .
C31 C32 C39 C41 -58.4(11) .
C33 C32 C39 C40 -116.7(10) .
C31 C32 C39 C40 61.0(11) .
C47 N8 C43 C44 0.0(13) .
Ru1 N8 C43 C44 178.2(7) .
N8 C43 C44 C45 -0.7(14) .
C43 C44 C45 C46 0.4(13) .
C43 C44 C45 C53 178.6(8) .
C44 C45 C46 C47 0.5(13) .
C53 C45 C46 C47 -177.6(8) .
C43 N8 C47 C46 0.9(12) .
Ru1 N8 C47 C46 -177.5(6) .
C43 N8 C47 C48 -177.8(7) .
Ru1 N8 C47 C48 3.8(9) .
C45 C46 C47 N8 -1.2(13) .
C45 C46 C47 C48 177.4(8) .
C52 N9 C48 C49 0.0(13) .
Ru1 N9 C48 C49 -180.0(6) .
C52 N9 C48 C47 179.7(7) .
Ru1 N9 C48 C47 -0.2(10) .
N8 C47 C48 N9 -2.4(11) .
C46 C47 C48 N9 178.9(8) .
N8 C47 C48 C49 177.4(8) .
C46 C47 C48 C49 -1.3(14) .
N9 C48 C49 C50 1.5(13) .
C47 C48 C49 C50 -178.3(8) .
C48 C49 C50 C51 -1.8(13) .
C48 C49 C50 C57 179.7(8) .
C49 C50 C51 C52 0.8(13) .
C57 C50 C51 C52 179.3(8) .
C48 N9 C52 C51 -1.0(13) .
Ru1 N9 C52 C51 179.0(7) .
C50 C51 C52 N9 0.6(14) .
C46 C45 C53 C56 107.8(11) .
C44 C45 C53 C56 -70.2(12) .
C46 C45 C53 C54 -131.4(10) .
C44 C45 C53 C54 50.6(12) .
C46 C45 C53 C55 -12.5(13) .
C44 C45 C53 C55 169.5(9) .
C49 C50 C57 C58 -2.9(13) .
C51 C50 C57 C58 178.6(9) .
C49 C50 C57 C60 117.1(10) .
C51 C50 C57 C60 -61.3(12) .
C49 C50 C57 C59 -122.9(10) .
C51 C50 C57 C59 58.6(12) .
Cl54 Au5 Cl51 Cl51 3.0(3) 2_675
Cl52 Au5 Cl51 Cl51 -175.7(3) 2_675
Cl53 Au5 Cl54 Cl51 176.5(2) 2_675
Cl51 Au5 Cl54 Cl51 -2.9(3) 2_675
C101 C102 O103 C104 179(3) .
C102 O103 C104 C105 77(4) .
C111 C112 O113 C114 -168(4) .
C112 O113 C114 C115 -95(4) .
